data_4085187
loop_
_publ_author_name
'Du, Shizhen'
'Kong, Shaoliang'
'Shi, Qisong'
'Mao, Jing'
'Guo, Cunyue'
'Yi, Jianjun'
'Liang, Tongling'
'Sun, Wen-Hua'

_publ_section_title
;
 Enhancing the Activity and Thermal Stability of Nickel Complex
 Precatalysts Using 1-[2,6-Bis(bis(4-fluorophenyl)methyl)-4-methyl
 phenylimino]-2-aryliminoacenaphthylene Derivatives
;
_journal_issue 3
_journal_name_full Organometallics
_journal_page_first 582
_journal_paper_doi 10.1021/om500943u
_journal_volume 34
_journal_year 2015
_chemical_formula_sum 'C112 H88 Cl4 F8 N4 Ni2'
_chemical_formula_weight 1901.08
_chemical_name_systematic
;
 ?
;
_space_group_IT_number 14
_symmetry_cell_setting monoclinic
_symmetry_space_group_name_Hall '-P 2ybc'
_symmetry_space_group_name_H-M 'P 1 21/c 1'
_atom_sites_solution_hydrogens geom
_atom_sites_solution_primary direct
_atom_sites_solution_secondary difmap
_audit_creation_method SHELXL-97
_cell_angle_alpha 90.00
_cell_angle_beta 93.02(3)
_cell_angle_gamma 90.00
_cell_formula_units_Z 2
_cell_length_a 13.039(3)
_cell_length_b 18.460(4)
_cell_length_c 21.236(4)
_cell_measurement_temperature 173(2)
_cell_measurement_theta_max 27.48
_cell_measurement_theta_min 1.46
_cell_volume 5104.4(19)
_computing_cell_refinement 'CrystalClear (Rigaku Inc., 2007)'
_computing_data_collection 'CrystalClear (Rigaku Inc., 2007)'
_computing_data_reduction 'CrystalClear (Rigaku Inc., 2007)'
_computing_molecular_graphics 'XP in Siemens SHELXTL (Sheldrick, 1994)'
_computing_publication_material 'SHELX97 (Sheldrick, 1997)'
_computing_structure_refinement 'SHELXL-97 (Sheldrick, 1997)'
_computing_structure_solution 'SHELXS-97 (Sheldrick, 1990)'
_diffrn_ambient_temperature 173(2)
_diffrn_measured_fraction_theta_full 0.993
_diffrn_measured_fraction_theta_max 0.993
_diffrn_measurement_device_type 'Saturn724+ CCD'
_diffrn_measurement_method '\w scans at fixed \c = 45\%'
_diffrn_radiation_monochromator graphite
_diffrn_radiation_source 'sealed tube'
_diffrn_radiation_type MoK\a
_diffrn_radiation_wavelength 0.71073
_diffrn_reflns_av_R_equivalents 0.0750
_diffrn_reflns_av_sigmaI/netI 0.0727
_diffrn_reflns_limit_h_max 16
_diffrn_reflns_limit_h_min -16
_diffrn_reflns_limit_k_max 23
_diffrn_reflns_limit_k_min -23
_diffrn_reflns_limit_l_max 27
_diffrn_reflns_limit_l_min -27
_diffrn_reflns_number 34273
_diffrn_reflns_theta_full 27.48
_diffrn_reflns_theta_max 27.48
_diffrn_reflns_theta_min 1.46
_diffrn_standards_decay_% none
_diffrn_standards_interval_count none
_diffrn_standards_interval_time none
_diffrn_standards_number none
_exptl_absorpt_coefficient_mu 0.536
_exptl_absorpt_correction_T_max 1.0000
_exptl_absorpt_correction_T_min 0.55749
_exptl_absorpt_correction_type empirical
_exptl_absorpt_process_details 'SADABS (Sheldrick, 1996)'
_exptl_crystal_colour red
_exptl_crystal_density_diffrn 1.237
_exptl_crystal_density_method 'not measured'
_exptl_crystal_description block
_exptl_crystal_F_000 1968
_exptl_crystal_size_max 0.33
_exptl_crystal_size_mid 0.24
_exptl_crystal_size_min 0.14
_platon_squeeze_details ' ?'
_refine_diff_density_max 0.592
_refine_diff_density_min -0.891
_refine_diff_density_rms 0.115
_refine_ls_extinction_method none
_refine_ls_goodness_of_fit_ref 1.096
_refine_ls_hydrogen_treatment mixed
_refine_ls_matrix_type full
_refine_ls_number_parameters 586
_refine_ls_number_reflns 11626
_refine_ls_number_restraints 0
_refine_ls_restrained_S_all 1.096
_refine_ls_R_factor_gt 0.0768
_refine_ls_shift/su_max 0.000
_refine_ls_shift/su_mean 0.000
_refine_ls_structure_factor_coef Fsqd
_refine_ls_weighting_details 'calc w=1/[\s^2^(Fo^2^)+(0.1032P)^2^+4.5761P] where P=(Fo^2^+2Fc^2^)/3'
_refine_ls_weighting_scheme calc
_refine_ls_wR_factor_gt 0.2022
_refine_ls_wR_factor_ref 0.2148
_reflns_number_gt 9421
_reflns_number_total 11626
_reflns_threshold_expression >2sigma(I)
_cod_data_source_file om500943u_si_001.cif
_cod_data_source_block C5
_cod_depositor_comments
;
The following automatic conversions were performed:

'_symmetry_cell_setting' value 'Monoclinic' changed to 'monoclinic'
according to
/home/saulius/struct/COD-crude-data--automatic-downloads/rss-feeds/ACS/lib/dictionaries/cif_core.dic
dictionary named 'cif_core.dic' version 2.4.2 from 2011-04-26.

Automatic conversion script
Id: cif_fix_values 2935 2014-11-11 08:27:57Z andrius 

 Adding full bibliography for 4085186--4085187.cif.
;
_cod_original_cell_volume 5104.3(18)
_cod_original_sg_symbol_H-M P2(1)/c
_cod_database_code 4085187
_refine_ls_r_factor_ref 0.0943

loop_
_symmetry_equiv_pos_as_xyz
'x, y, z'
'-x, y+1/2, -z+1/2'
'-x, -y, -z'
'x, -y-1/2, z-1/2'

loop_
_atom_site_label
_atom_site_type_symbol
_atom_site_fract_x
_atom_site_fract_y
_atom_site_fract_z
_atom_site_U_iso_or_equiv
_atom_site_adp_type
_atom_site_occupancy
_atom_site_symmetry_multiplicity
_atom_site_calc_flag
_atom_site_refinement_flags
Ni1 Ni 0.47197(3) 0.91137(2) 0.014751(19) 0.02467(14) Uani 1 1 d .
Cl2 Cl 0.62205(7) 0.98198(5) 0.00221(4) 0.0332(2) Uani 1 1 d .
Cl1 Cl 0.46988(9) 0.85552(6) -0.07982(4) 0.0427(3) Uani 1 1 d .
F4 F 1.0032(2) 1.11558(16) 0.23185(13) 0.0537(7) Uani 1 1 d .
C25 C 0.7144(3) 0.86505(19) 0.13730(15) 0.0263(7) Uani 1 1 d .
C24 C 0.6624(2) 0.82584(18) 0.08906(14) 0.0222(6) Uani 1 1 d .
C29 C 0.7083(3) 0.76979(19) 0.05666(15) 0.0261(7) Uani 1 1 d .
C16 C 0.0265(3) 0.8905(2) 0.02668(16) 0.0298(7) Uani 1 1 d .
C44 C 0.5938(3) 0.9151(2) 0.21794(16) 0.0302(8) Uani 1 1 d .
C14 C 0.1839(3) 0.8268(2) 0.00337(17) 0.0290(7) Uani 1 1 d .
C30 C 0.6519(3) 0.7326(2) 0.00034(16) 0.0284(7) Uani 1 1 d .
H30A H 0.6026 0.7693 -0.0182 0.034 Uiso 1 1 calc R
F3 F 0.3863(2) 0.87437(19) 0.35376(12) 0.0629(8) Uani 1 1 d .
C11 C 0.4934(3) 0.80338(19) 0.10963(14) 0.0243(7) Uani 1 1 d .
C12 C 0.3798(3) 0.81582(19) 0.10093(15) 0.0251(7) Uani 1 1 d .
C17 C 0.0820(3) 0.9303(2) 0.07220(17) 0.0306(7) Uani 1 1 d .
H17A H 0.0467 0.9645 0.0966 0.037 Uiso 1 1 calc R
C10 C 0.5091(3) 0.74865(19) 0.15960(15) 0.0252(7) Uani 1 1 d .
C27 C 0.8577(3) 0.7811(2) 0.12977(16) 0.0312(8) Uani 1 1 d .
C5 C 0.4114(3) 0.73423(19) 0.18174(16) 0.0285(7) Uani 1 1 d .
C43 C 0.6675(3) 0.9326(2) 0.16642(15) 0.0279(7) Uani 1 1 d .
H43A H 0.6256 0.9568 0.1317 0.034 Uiso 1 1 calc R
C15 C 0.0786(3) 0.8379(2) -0.00669(17) 0.0308(7) Uani 1 1 d .
H15A H 0.0412 0.8089 -0.0369 0.037 Uiso 1 1 calc R
C31 C 0.7265(3) 0.7157(2) -0.05102(16) 0.0320(8) Uani 1 1 d .
F1 F 0.9363(2) 0.68089(19) -0.18658(14) 0.0700(9) Uani 1 1 d .
C13 C 0.2375(3) 0.86996(19) 0.04778(15) 0.0275(7) Uani 1 1 d .
C26 C 0.8115(3) 0.8406(2) 0.15727(16) 0.0297(7) Uani 1 1 d .
H26A H 0.8477 0.8652 0.1908 0.036 Uiso 1 1 calc R
C4 C 0.3306(3) 0.7728(2) 0.14894(16) 0.0304(7) Uani 1 1 d .
C23 C -0.0861(3) 0.9047(2) 0.01312(19) 0.0378(9) Uani 1 1 d .
H23A H -0.1126 0.8718 -0.0200 0.057 Uiso 1 1 calc R
H23B H -0.0959 0.9549 -0.0009 0.057 Uiso 1 1 calc R
H23C H -0.1231 0.8967 0.0515 0.057 Uiso 1 1 calc R
C49 C 0.5010(3) 0.9528(2) 0.21795(17) 0.0348(8) Uani 1 1 d .
H49A H 0.4850 0.9879 0.1862 0.042 Uiso 1 1 calc R
C50 C 0.7527(3) 0.9859(2) 0.18695(16) 0.0312(8) Uani 1 1 d .
C18 C 0.1881(3) 0.9221(2) 0.08357(16) 0.0282(7) Uani 1 1 d .
F2 F 0.3989(3) 0.50317(17) 0.07289(17) 0.0739(9) Uani 1 1 d .
C9 C 0.5942(3) 0.7147(2) 0.18818(16) 0.0312(8) Uani 1 1 d .
H9A H 0.6612 0.7235 0.1744 0.037 Uiso 1 1 calc R
C28 C 0.8068(3) 0.7490(2) 0.07813(16) 0.0303(7) Uani 1 1 d .
H28A H 0.8402 0.7115 0.0565 0.036 Uiso 1 1 calc R
C7 C 0.4831(3) 0.6537(2) 0.26067(17) 0.0360(8) Uani 1 1 d .
H7A H 0.4763 0.6214 0.2950 0.043 Uiso 1 1 calc R
C21 C 0.2390(3) 0.7688(3) -0.0322(2) 0.0448(10) Uani 1 1 d .
H21A H 0.3002 0.7910 -0.0501 0.054 Uiso 1 1 calc R
H21B H 0.2638 0.7314 -0.0016 0.054 Uiso 1 1 calc R
C53 C 0.9202(3) 1.0723(2) 0.2177(2) 0.0410(9) Uani 1 1 d .
C32 C 0.7537(3) 0.7709(2) -0.09057(18) 0.0412(9) Uani 1 1 d .
H32A H 0.7235 0.8174 -0.0864 0.049 Uiso 1 1 calc R
C46 C 0.5465(3) 0.8496(3) 0.31080(17) 0.0407(9) Uani 1 1 d .
H46A H 0.5614 0.8143 0.3426 0.049 Uiso 1 1 calc R
C8 C 0.5785(3) 0.6669(2) 0.23808(17) 0.0369(9) Uani 1 1 d .
H8A H 0.6362 0.6425 0.2572 0.044 Uiso 1 1 calc R
C6 C 0.3955(3) 0.6884(2) 0.23260(18) 0.0343(8) Uani 1 1 d .
C56 C 0.9627(3) 0.7565(3) 0.1539(2) 0.0424(9) Uani 1 1 d .
H56A H 0.9838 0.7145 0.1296 0.064 Uiso 1 1 calc R
H56B H 0.9606 0.7431 0.1985 0.064 Uiso 1 1 calc R
H56C H 1.0121 0.7959 0.1495 0.064 Uiso 1 1 calc R
C37 C 0.5872(3) 0.6691(2) 0.02008(16) 0.0308(8) Uani 1 1 d .
C55 C 0.7989(3) 1.0258(2) 0.14115(17) 0.0348(8) Uani 1 1 d .
H55A H 0.7720 1.0234 0.0987 0.042 Uiso 1 1 calc R
C45 C 0.6152(3) 0.8643(2) 0.26486(17) 0.0353(8) Uani 1 1 d .
H45A H 0.6786 0.8389 0.2655 0.042 Uiso 1 1 calc R
C19 C 0.2477(3) 0.9648(2) 0.13409(18) 0.0397(9) Uani 1 1 d .
H19A H 0.2759 0.9303 0.1662 0.048 Uiso 1 1 calc R
H19B H 0.3066 0.9881 0.1147 0.048 Uiso 1 1 calc R
C40 C 0.4618(4) 0.5576(2) 0.0555(2) 0.0484(11) Uani 1 1 d .
C42 C 0.4873(3) 0.6624(2) -0.00598(19) 0.0376(9) Uani 1 1 d .
H42A H 0.4623 0.6969 -0.0363 0.045 Uiso 1 1 calc R
C3 C 0.2321(3) 0.7656(3) 0.1682(2) 0.0472(11) Uani 1 1 d .
H3A H 0.1766 0.7900 0.1466 0.057 Uiso 1 1 calc R
C51 C 0.7910(3) 0.9919(2) 0.24900(18) 0.0389(9) Uani 1 1 d .
H51A H 0.7585 0.9664 0.2813 0.047 Uiso 1 1 calc R
C38 C 0.6218(3) 0.6175(2) 0.06416(19) 0.0395(9) Uani 1 1 d .
H38A H 0.6896 0.6211 0.0826 0.047 Uiso 1 1 calc R
C54 C 0.8831(3) 1.0690(2) 0.15570(19) 0.0380(9) Uani 1 1 d .
H54A H 0.9148 1.0958 0.1238 0.046 Uiso 1 1 calc R
C47 C 0.4551(3) 0.8882(3) 0.30881(18) 0.0401(9) Uani 1 1 d .
C34 C 0.8664(4) 0.6927(3) -0.14150(19) 0.0486(11) Uani 1 1 d .
C48 C 0.4312(3) 0.9390(3) 0.26457(18) 0.0424(10) Uani 1 1 d .
H48A H 0.3683 0.9650 0.2651 0.051 Uiso 1 1 calc R
C36 C 0.7691(3) 0.6474(2) -0.05899(18) 0.0382(9) Uani 1 1 d .
H36A H 0.7491 0.6084 -0.0331 0.046 Uiso 1 1 calc R
C39 C 0.5595(4) 0.5615(2) 0.0814(2) 0.0484(11) Uani 1 1 d .
H39A H 0.5842 0.5261 0.1109 0.058 Uiso 1 1 calc R
C41 C 0.4239(4) 0.6069(3) 0.0112(2) 0.0488(11) Uani 1 1 d .
H41A H 0.3561 0.6026 -0.0070 0.059 Uiso 1 1 calc R
C52 C 0.8767(3) 1.0348(3) 0.2643(2) 0.0440(10) Uani 1 1 d .
H52A H 0.9041 1.0378 0.3066 0.053 Uiso 1 1 calc R
C35 C 0.8414(4) 0.6353(3) -0.1049(2) 0.0482(11) Uani 1 1 d .
H35A H 0.8716 0.5890 -0.1101 0.058 Uiso 1 1 calc R
C22 C 0.1779(4) 0.7314(3) -0.0849(3) 0.0611(14) Uani 1 1 d .
H22A H 0.2209 0.6950 -0.1043 0.092 Uiso 1 1 calc R
H22B H 0.1551 0.7672 -0.1168 0.092 Uiso 1 1 calc R
H22C H 0.1179 0.7078 -0.0681 0.092 Uiso 1 1 calc R
C33 C 0.8245(4) 0.7601(3) -0.1366(2) 0.0486(11) Uani 1 1 d .
H33A H 0.8430 0.7983 -0.1637 0.058 Uiso 1 1 calc R
C1 C 0.2936(4) 0.6829(3) 0.2522(2) 0.0483(11) Uani 1 1 d .
H1A H 0.2793 0.6529 0.2870 0.058 Uiso 1 1 calc R
C2 C 0.2151(3) 0.7208(3) 0.2213(2) 0.0568(13) Uani 1 1 d .
H2A H 0.1477 0.7169 0.2358 0.068 Uiso 1 1 calc R
C20 C 0.1898(5) 1.0218(4) 0.1669(3) 0.0781(19) Uani 1 1 d .
H20A H 0.2355 1.0456 0.1986 0.117 Uiso 1 1 calc R
H20B H 0.1321 0.9996 0.1875 0.117 Uiso 1 1 calc R
H20C H 0.1636 1.0577 0.1360 0.117 Uiso 1 1 calc R
N2 N 0.5542(2) 0.84008(15) 0.07591(12) 0.0228(6) Uani 1 1 d .
N1 N 0.3466(2) 0.85991(16) 0.05735(13) 0.0258(6) Uani 1 1 d .

loop_
_atom_site_aniso_label
_atom_site_aniso_U_11
_atom_site_aniso_U_22
_atom_site_aniso_U_33
_atom_site_aniso_U_23
_atom_site_aniso_U_13
_atom_site_aniso_U_12
Ni1 0.0258(2) 0.0254(3) 0.0228(2) 0.00417(16) 0.00086(16) -0.00111(18)
Cl2 0.0248(4) 0.0316(5) 0.0431(5) 0.0117(4) 0.0018(3) 0.0001(4)
Cl1 0.0553(6) 0.0469(6) 0.0257(4) -0.0008(4) 0.0003(4) -0.0012(5)
F4 0.0426(14) 0.0558(17) 0.0629(16) -0.0199(13) 0.0036(12) -0.0131(13)
C25 0.0264(16) 0.0272(18) 0.0253(15) 0.0011(13) 0.0023(12) -0.0013(14)
C24 0.0218(15) 0.0227(16) 0.0223(14) 0.0020(12) 0.0032(11) -0.0016(13)
C29 0.0279(17) 0.0246(17) 0.0257(15) 0.0010(12) 0.0012(12) -0.0015(14)
C16 0.0256(17) 0.0312(19) 0.0323(17) 0.0120(14) -0.0012(13) 0.0010(15)
C44 0.0304(18) 0.033(2) 0.0272(16) -0.0050(14) -0.0004(13) -0.0012(16)
C14 0.0227(16) 0.0283(19) 0.0355(17) 0.0023(14) -0.0012(13) 0.0010(15)
C30 0.0298(18) 0.0270(18) 0.0283(16) -0.0001(13) 0.0017(13) 0.0010(15)
F3 0.0530(16) 0.098(2) 0.0399(14) 0.0057(14) 0.0188(12) 0.0015(16)
C11 0.0240(16) 0.0245(17) 0.0244(14) -0.0001(12) -0.0004(12) -0.0027(14)
C12 0.0246(16) 0.0250(17) 0.0254(15) 0.0044(12) -0.0006(12) -0.0021(14)
C17 0.0299(18) 0.0294(19) 0.0328(17) 0.0017(14) 0.0050(14) 0.0016(16)
C10 0.0262(17) 0.0242(17) 0.0252(15) 0.0034(12) 0.0001(12) 0.0010(14)
C27 0.0262(17) 0.038(2) 0.0299(16) 0.0025(14) 0.0007(13) 0.0022(16)
C5 0.0309(18) 0.0251(18) 0.0296(16) 0.0032(13) 0.0024(13) -0.0025(15)
C43 0.0313(18) 0.0295(18) 0.0227(15) -0.0024(13) -0.0012(13) 0.0006(15)
C15 0.0273(17) 0.0298(19) 0.0350(17) 0.0023(14) -0.0020(13) -0.0025(16)
C31 0.0345(19) 0.036(2) 0.0253(16) -0.0032(14) -0.0025(13) 0.0003(17)
F1 0.070(2) 0.091(2) 0.0518(16) -0.0109(15) 0.0271(14) 0.0040(17)
C13 0.0266(17) 0.0279(18) 0.0277(15) 0.0071(13) -0.0025(12) -0.0016(15)
C26 0.0283(17) 0.0327(19) 0.0276(16) -0.0026(14) -0.0021(13) -0.0005(16)
C4 0.0277(17) 0.0314(19) 0.0319(17) 0.0061(14) 0.0002(13) -0.0029(16)
C23 0.031(2) 0.038(2) 0.044(2) 0.0084(17) 0.0018(16) 0.0001(17)
C49 0.037(2) 0.039(2) 0.0288(17) -0.0050(15) -0.0010(14) 0.0058(18)
C50 0.0336(19) 0.0298(19) 0.0301(17) -0.0026(14) 0.0023(14) 0.0016(16)
C18 0.0282(17) 0.0302(19) 0.0260(15) 0.0019(13) -0.0005(13) 0.0011(15)
F2 0.077(2) 0.0512(18) 0.095(2) 0.0087(16) 0.0170(18) -0.0281(17)
C9 0.0304(18) 0.034(2) 0.0289(16) 0.0037(14) 0.0020(13) 0.0000(16)
C28 0.0313(18) 0.0281(19) 0.0317(16) -0.0005(14) 0.0033(14) 0.0009(16)
C7 0.049(2) 0.031(2) 0.0281(17) 0.0082(14) 0.0043(15) 0.0017(18)
C21 0.036(2) 0.041(2) 0.056(2) -0.0094(19) -0.0029(18) -0.0007(19)
C53 0.0279(19) 0.039(2) 0.056(2) -0.0143(19) 0.0046(17) -0.0054(18)
C32 0.051(2) 0.037(2) 0.037(2) -0.0041(16) 0.0128(17) 0.002(2)
C46 0.043(2) 0.052(3) 0.0270(17) -0.0003(16) 0.0040(15) -0.002(2)
C8 0.040(2) 0.036(2) 0.0337(18) 0.0109(16) -0.0005(15) 0.0069(18)
C6 0.037(2) 0.031(2) 0.0352(18) 0.0114(15) 0.0049(15) -0.0020(17)
C56 0.030(2) 0.051(3) 0.045(2) -0.0001(19) -0.0011(16) 0.0054(19)
C37 0.038(2) 0.0250(18) 0.0296(16) -0.0057(13) 0.0030(14) -0.0013(16)
C55 0.038(2) 0.035(2) 0.0316(17) -0.0051(15) 0.0041(15) -0.0028(17)
C45 0.037(2) 0.039(2) 0.0301(17) 0.0007(15) 0.0019(14) 0.0052(18)
C19 0.036(2) 0.047(2) 0.0362(19) -0.0067(17) -0.0003(15) -0.0069(19)
C40 0.053(3) 0.035(2) 0.059(3) -0.001(2) 0.016(2) -0.015(2)
C42 0.038(2) 0.033(2) 0.042(2) -0.0019(16) 0.0029(16) -0.0033(18)
C3 0.032(2) 0.052(3) 0.057(3) 0.024(2) 0.0020(18) -0.004(2)
C51 0.041(2) 0.044(2) 0.0322(18) 0.0004(16) -0.0012(15) -0.0035(19)
C38 0.044(2) 0.034(2) 0.041(2) 0.0019(16) 0.0015(17) -0.0031(19)
C54 0.038(2) 0.035(2) 0.041(2) -0.0068(16) 0.0067(16) -0.0011(18)
C47 0.037(2) 0.052(3) 0.0326(18) -0.0048(17) 0.0081(15) -0.0048(19)
C34 0.047(3) 0.064(3) 0.035(2) -0.011(2) 0.0096(17) -0.001(2)
C48 0.034(2) 0.059(3) 0.0340(19) -0.0067(18) -0.0003(15) 0.007(2)
C36 0.047(2) 0.034(2) 0.0334(18) -0.0047(15) 0.0075(16) -0.0001(19)
C39 0.066(3) 0.032(2) 0.047(2) 0.0037(18) 0.004(2) -0.009(2)
C41 0.044(2) 0.043(3) 0.060(3) -0.005(2) 0.003(2) -0.009(2)
C52 0.040(2) 0.054(3) 0.037(2) -0.0075(18) -0.0049(16) -0.003(2)
C35 0.053(3) 0.046(3) 0.046(2) -0.0114(19) 0.0054(19) 0.010(2)
C22 0.062(3) 0.058(3) 0.063(3) -0.022(2) -0.003(2) 0.009(3)
C33 0.056(3) 0.048(3) 0.042(2) 0.0036(19) 0.0145(19) -0.006(2)
C1 0.045(2) 0.048(3) 0.053(2) 0.024(2) 0.0077(19) -0.004(2)
C2 0.034(2) 0.066(3) 0.072(3) 0.035(3) 0.010(2) -0.004(2)
C20 0.076(4) 0.074(4) 0.082(4) -0.040(3) -0.024(3) 0.022(3)
N2 0.0232(13) 0.0220(14) 0.0231(12) -0.0010(10) 0.0011(10) -0.0014(12)
N1 0.0261(14) 0.0252(15) 0.0258(13) 0.0011(11) -0.0012(10) -0.0027(12)

loop_
_atom_type_symbol
_atom_type_description
_atom_type_scat_dispersion_real
_atom_type_scat_dispersion_imag
_atom_type_scat_source
C C 0.0033 0.0016 'International Tables Vol C Tables 4.2.6.8 and 6.1.1.4'
H H 0.0000 0.0000 'International Tables Vol C Tables 4.2.6.8 and 6.1.1.4'
N N 0.0061 0.0033 'International Tables Vol C Tables 4.2.6.8 and 6.1.1.4'
F F 0.0171 0.0103 'International Tables Vol C Tables 4.2.6.8 and 6.1.1.4'
Cl Cl 0.1484 0.1585 'International Tables Vol C Tables 4.2.6.8 and 6.1.1.4'
Ni Ni 0.3393 1.1124 'International Tables Vol C Tables 4.2.6.8 and 6.1.1.4'

loop_
_geom_angle_atom_site_label_1
_geom_angle_atom_site_label_2
_geom_angle_atom_site_label_3
_geom_angle
_geom_angle_site_symmetry_1
_geom_angle_site_symmetry_3
N2 Ni1 N1 80.59(11) . .
N2 Ni1 Cl1 104.22(8) . .
N1 Ni1 Cl1 101.57(8) . .
N2 Ni1 Cl2 150.30(8) . 3_675
N1 Ni1 Cl2 91.89(8) . 3_675
Cl1 Ni1 Cl2 105.43(4) . 3_675
N2 Ni1 Cl2 90.94(8) . .
N1 Ni1 Cl2 160.96(8) . .
Cl1 Ni1 Cl2 97.02(5) . .
Cl2 Ni1 Cl2 87.08(4) 3_675 .
Ni1 Cl2 Ni1 92.92(4) 3_675 .
C26 C25 C24 117.0(3) . .
C26 C25 C43 121.2(3) . .
C24 C25 C43 121.8(3) . .
C29 C24 C25 122.7(3) . .
C29 C24 N2 118.6(3) . .
C25 C24 N2 118.5(3) . .
C28 C29 C24 117.0(3) . .
C28 C29 C30 121.9(3) . .
C24 C29 C30 121.1(3) . .
C17 C16 C15 118.2(3) . .
C17 C16 C23 120.6(3) . .
C15 C16 C23 121.2(3) . .
C45 C44 C49 118.7(3) . .
C45 C44 C43 123.1(3) . .
C49 C44 C43 118.2(3) . .
C13 C14 C15 118.4(3) . .
C13 C14 C21 120.5(3) . .
C15 C14 C21 121.1(3) . .
C37 C30 C31 115.0(3) . .
C37 C30 C29 112.4(3) . .
C31 C30 C29 110.5(3) . .
N2 C11 C10 134.0(3) . .
N2 C11 C12 118.9(3) . .
C10 C11 C12 107.0(3) . .
N1 C12 C4 134.3(3) . .
N1 C12 C11 118.4(3) . .
C4 C12 C11 107.2(3) . .
C16 C17 C18 122.5(3) . .
C9 C10 C5 119.1(3) . .
C9 C10 C11 134.8(3) . .
C5 C10 C11 106.1(3) . .
C28 C27 C26 117.9(3) . .
C28 C27 C56 122.0(4) . .
C26 C27 C56 120.0(3) . .
C6 C5 C10 123.2(3) . .
C6 C5 C4 123.1(3) . .
C10 C5 C4 113.7(3) . .
C44 C43 C50 114.0(3) . .
C44 C43 C25 113.4(3) . .
C50 C43 C25 109.8(3) . .
C14 C15 C16 121.6(3) . .
C32 C31 C36 118.6(3) . .
C32 C31 C30 118.5(3) . .
C36 C31 C30 122.9(3) . .
C14 C13 C18 122.0(3) . .
C14 C13 N1 118.6(3) . .
C18 C13 N1 119.4(3) . .
C25 C26 C27 122.3(3) . .
C3 C4 C5 119.0(3) . .
C3 C4 C12 135.1(4) . .
C5 C4 C12 105.8(3) . .
C44 C49 C48 120.3(4) . .
C55 C50 C51 118.5(4) . .
C55 C50 C43 118.6(3) . .
C51 C50 C43 122.7(3) . .
C17 C18 C13 117.3(3) . .
C17 C18 C19 122.1(3) . .
C13 C18 C19 120.5(3) . .
C10 C9 C8 118.0(3) . .
C27 C28 C29 122.5(3) . .
C8 C7 C6 119.8(3) . .
C22 C21 C14 116.6(4) . .
C52 C53 F4 119.6(4) . .
C52 C53 C54 122.3(4) . .
F4 C53 C54 118.1(4) . .
C31 C32 C33 121.5(4) . .
C45 C46 C47 117.7(4) . .
C7 C8 C9 123.0(4) . .
C5 C6 C7 116.8(3) . .
C5 C6 C1 116.8(4) . .
C7 C6 C1 126.4(3) . .
C38 C37 C42 117.9(4) . .
C38 C37 C30 123.3(3) . .
C42 C37 C30 118.8(3) . .
C54 C55 C50 121.4(4) . .
C46 C45 C44 121.7(4) . .
C20 C19 C18 116.5(4) . .
F2 C40 C39 119.6(4) . .
F2 C40 C41 118.2(4) . .
C39 C40 C41 122.2(4) . .
C41 C42 C37 121.5(4) . .
C4 C3 C2 118.5(4) . .
C50 C51 C52 120.7(4) . .
C39 C38 C37 121.1(4) . .
C55 C54 C53 118.4(4) . .
C48 C47 F3 118.6(4) . .
C48 C47 C46 122.9(4) . .
F3 C47 C46 118.5(4) . .
C33 C34 C35 123.8(4) . .
C33 C34 F1 118.7(4) . .
C35 C34 F1 117.5(4) . .
C47 C48 C49 118.8(4) . .
C31 C36 C35 120.9(4) . .
C40 C39 C38 119.0(4) . .
C42 C41 C40 118.2(4) . .
C53 C52 C51 118.7(4) . .
C34 C35 C36 117.4(4) . .
C34 C33 C32 117.8(4) . .
C2 C1 C6 120.6(4) . .
C1 C2 C3 122.0(4) . .
C11 N2 C24 114.8(3) . .
C11 N2 Ni1 111.3(2) . .
C24 N2 Ni1 133.8(2) . .
C12 N1 C13 118.3(3) . .
C12 N1 Ni1 110.5(2) . .
C13 N1 Ni1 131.1(2) . .

loop_
_geom_bond_atom_site_label_1
_geom_bond_atom_site_label_2
_geom_bond_distance
_geom_bond_site_symmetry_2
Ni1 N2 2.103(3) .
Ni1 N1 2.133(3) .
Ni1 Cl1 2.2564(11) .
Ni1 Cl2 2.3370(11) 3_675
Ni1 Cl2 2.3779(10) .
Cl2 Ni1 2.3370(11) 3_675
F4 C53 1.367(5) .
C25 C26 1.389(5) .
C25 C24 1.400(5) .
C25 C43 1.533(5) .
C24 C29 1.395(5) .
C24 N2 1.448(4) .
C29 C28 1.394(5) .
C29 C30 1.533(5) .
C16 C17 1.387(5) .
C16 C15 1.399(5) .
C16 C23 1.505(5) .
C44 C45 1.386(5) .
C44 C49 1.396(5) .
C44 C43 1.529(5) .
C14 C13 1.394(5) .
C14 C15 1.394(5) .
C14 C21 1.515(6) .
C30 C37 1.515(5) .
C30 C31 1.531(5) .
F3 C47 1.368(4) .
C11 N2 1.288(4) .
C11 C10 1.472(4) .
C11 C12 1.501(5) .
C12 N1 1.290(4) .
C12 C4 1.467(5) .
C17 C18 1.399(5) .
C10 C9 1.386(5) .
C10 C5 1.407(5) .
C27 C28 1.385(5) .
C27 C26 1.395(5) .
C27 C56 1.507(5) .
C5 C6 1.396(5) .
C5 C4 1.422(5) .
C43 C50 1.531(5) .
C31 C32 1.378(5) .
C31 C36 1.392(6) .
F1 C34 1.374(5) .
C13 C18 1.405(5) .
C13 N1 1.438(4) .
C4 C3 1.375(5) .
C49 C48 1.403(5) .
C50 C55 1.383(5) .
C50 C51 1.389(5) .
C18 C19 1.513(5) .
F2 C40 1.360(5) .
C9 C8 1.402(5) .
C7 C8 1.378(6) .
C7 C6 1.414(6) .
C21 C22 1.506(6) .
C53 C52 1.357(6) .
C53 C54 1.379(6) .
C32 C33 1.395(6) .
C46 C45 1.386(5) .
C46 C47 1.387(6) .
C6 C1 1.416(6) .
C37 C38 1.394(5) .
C37 C42 1.394(5) .
C55 C54 1.378(6) .
C19 C20 1.489(7) .
C40 C39 1.362(7) .
C40 C41 1.382(7) .
C42 C41 1.377(6) .
C3 C2 1.425(6) .
C51 C52 1.394(6) .
C38 C39 1.377(6) .
C47 C48 1.353(6) .
C34 C33 1.364(7) .
C34 C35 1.364(7) .
C36 C35 1.409(6) .
C1 C2 1.377(6) .

loop_
_platon_squeeze_void_nr
_platon_squeeze_void_average_x
_platon_squeeze_void_average_y
_platon_squeeze_void_average_z
_platon_squeeze_void_volume
_platon_squeeze_void_count_electrons
1 0.000 0.000 0.500 478.4 135.3
2 0.000 0.500 0.000 478.6 135.4
